data_4327909
loop_
_publ_author_name
'K. Cory MacLeod'
'Brian O. Patrick'
'Kevin M. Smith'

_publ_section_title
;
 Reactivity of Cr(III) \m-Oxo Compounds: Catalyst Regeneration and Atom
 Transfer Processes
;
_journal_name_full 'Inorganic Chemistry'
_journal_page_first 688
_journal_page_last 700
_journal_paper_doi 10.1021/ic202233f
_journal_volume 51
_journal_year 2012
_chemical_formula_sum 'C60 H76 Cr2 N4 O2'
_chemical_formula_weight 989.25
_chemical_name_systematic
;
 ?
;
_space_group_IT_number 13
_symmetry_cell_setting monoclinic
_symmetry_space_group_name_Hall '-P 2yc'
_symmetry_space_group_name_H-M 'P 1 2/c 1'
_atom_sites_solution_hydrogens geom
_atom_sites_solution_primary direct
_atom_sites_solution_secondary difmap
_audit_creation_method SHELXL-97
_cell_angle_alpha 90.00
_cell_angle_beta 103.200(2)
_cell_angle_gamma 90.00
_cell_formula_units_Z 4
_cell_length_a 16.0439(8)
_cell_length_b 11.9799(5)
_cell_length_c 27.4399(13)
_cell_measurement_reflns_used 9940
_cell_measurement_temperature 173(2)
_cell_measurement_theta_max 29.97
_cell_measurement_theta_min 2.28
_cell_volume 5134.7(4)
_computing_structure_refinement 'SHELXL-97 (Sheldrick, 2008)'
_diffrn_ambient_temperature 173(2)
_diffrn_measured_fraction_theta_full 0.997
_diffrn_measured_fraction_theta_max 0.997
_diffrn_measurement_device_type 'Bruker X8 APEX II'
_diffrn_measurement_method 'area detector'
_diffrn_radiation_monochromator graphite
_diffrn_radiation_source 'fine-focus sealed tube'
_diffrn_radiation_type MoK\a
_diffrn_radiation_wavelength 0.71073
_diffrn_reflns_av_R_equivalents 0.0460
_diffrn_reflns_av_sigmaI/netI 0.0516
_diffrn_reflns_limit_h_max 21
_diffrn_reflns_limit_h_min -22
_diffrn_reflns_limit_k_max 16
_diffrn_reflns_limit_k_min -16
_diffrn_reflns_limit_l_max 38
_diffrn_reflns_limit_l_min -38
_diffrn_reflns_number 58708
_diffrn_reflns_theta_full 30.06
_diffrn_reflns_theta_max 30.06
_diffrn_reflns_theta_min 1.52
_exptl_absorpt_coefficient_mu 0.471
_exptl_absorpt_correction_T_max 0.954
_exptl_absorpt_correction_T_min 0.895
_exptl_absorpt_correction_type multi-scan
_exptl_crystal_colour black
_exptl_crystal_density_diffrn 1.280
_exptl_crystal_description prism
_exptl_crystal_F_000 2112
_exptl_crystal_size_max 0.25
_exptl_crystal_size_mid 0.17
_exptl_crystal_size_min 0.10
_refine_diff_density_max 0.503
_refine_diff_density_min -0.348
_refine_diff_density_rms 0.067
_refine_ls_extinction_method none
_refine_ls_goodness_of_fit_ref 1.021
_refine_ls_hydrogen_treatment constr
_refine_ls_matrix_type full
_refine_ls_number_parameters 617
_refine_ls_number_reflns 15030
_refine_ls_number_restraints 0
_refine_ls_restrained_S_all 1.021
_refine_ls_R_factor_all 0.0761
_refine_ls_R_factor_gt 0.0456
_refine_ls_shift/su_max 0.003
_refine_ls_shift/su_mean 0.000
_refine_ls_structure_factor_coef Fsqd
_refine_ls_weighting_details 'calc w=1/[\s^2^(Fo^2^)+(0.0556P)^2^+1.8135P] where P=(Fo^2^+2Fc^2^)/3'
_refine_ls_weighting_scheme calc
_refine_ls_wR_factor_gt 0.1080
_refine_ls_wR_factor_ref 0.1225
_reflns_number_gt 10647
_reflns_number_total 15030
_reflns_threshold_expression >2\s(I)
_cod_data_source_file ic202233f_si_002_7.cif
_cod_data_source_block 8_{CpCr[(DepNCMe)2CH](OH)}2
_cod_original_sg_symbol_H-M 'P 2/c'
_cod_database_code 4327909

loop_
_symmetry_equiv_pos_as_xyz
'x, y, z'
'-x, y, -z+1/2'
'-x, -y, -z'
'x, -y, z-1/2'

loop_
_atom_site_label
_atom_site_type_symbol
_atom_site_fract_x
_atom_site_fract_y
_atom_site_fract_z
_atom_site_U_iso_or_equiv
_atom_site_adp_type
_atom_site_occupancy
_atom_site_symmetry_multiplicity
_atom_site_calc_flag
_atom_site_refinement_flags
C1 C 1.20549(12) 1.07453(15) 0.23995(7) 0.0229(4) Uani 1 1 d .
H1C H 1.2086 1.1485 0.2252 0.034 Uiso 1 1 calc R
H1D H 1.2608 1.0367 0.2439 0.034 Uiso 1 1 calc R
H1E H 1.1917 1.0826 0.2728 0.034 Uiso 1 1 calc R
C2 C 1.13685(11) 1.00648(14) 0.20609(6) 0.0169(3) Uani 1 1 d .
C3 C 1.15017(11) 0.89065(14) 0.20783(6) 0.0176(3) Uani 1 1 d .
H3 H 1.1953 0.8644 0.2340 0.021 Uiso 1 1 calc R
C4 C 1.10524(11) 0.80900(13) 0.17578(6) 0.0169(3) Uani 1 1 d .
C5 C 1.14469(13) 0.69334(14) 0.17910(7) 0.0243(4) Uani 1 1 d .
H5A H 1.1071 0.6402 0.1907 0.036 Uiso 1 1 calc R
H5B H 1.2006 0.6945 0.2027 0.036 Uiso 1 1 calc R
H5C H 1.1518 0.6706 0.1460 0.036 Uiso 1 1 calc R
C6 C 1.07538(11) 1.17282(13) 0.16516(6) 0.0169(3) Uani 1 1 d .
C7 C 1.12335(12) 1.19820(14) 0.12909(6) 0.0196(3) Uani 1 1 d .
C8 C 1.12660(13) 1.30841(15) 0.11355(7) 0.0250(4) Uani 1 1 d .
H8 H 1.1588 1.3266 0.0896 0.030 Uiso 1 1 calc R
C9 C 1.08355(14) 1.39154(15) 0.13253(7) 0.0300(5) Uani 1 1 d .
H9 H 1.0863 1.4665 0.1217 0.036 Uiso 1 1 calc R
C10 C 1.03644(14) 1.36574(14) 0.16733(7) 0.0262(4) Uani 1 1 d .
H10 H 1.0072 1.4240 0.1800 0.031 Uiso 1 1 calc R
C11 C 1.03028(12) 1.25621(14) 0.18463(6) 0.0192(3) Uani 1 1 d .
C12 C 1.16630(12) 1.10491(15) 0.10668(7) 0.0238(4) Uani 1 1 d .
H12A H 1.1243 1.0439 0.0965 0.029 Uiso 1 1 calc R
H12B H 1.2138 1.0751 0.1330 0.029 Uiso 1 1 calc R
C13 C 1.20166(14) 1.13727(17) 0.06177(7) 0.0316(5) Uani 1 1 d .
H13A H 1.2279 1.0718 0.0499 0.047 Uiso 1 1 calc R
H13B H 1.2449 1.1959 0.0715 0.047 Uiso 1 1 calc R
H13C H 1.1550 1.1649 0.0349 0.047 Uiso 1 1 calc R
C14 C 0.97389(12) 1.23341(13) 0.22171(6) 0.0184(3) Uani 1 1 d .
H14 H 0.9491 1.1570 0.2143 0.022 Uiso 1 1 calc R
C15 C 0.89863(13) 1.31577(15) 0.21335(7) 0.0244(4) Uani 1 1 d .
H15A H 0.8632 1.3000 0.2373 0.037 Uiso 1 1 calc R
H15B H 0.8640 1.3076 0.1791 0.037 Uiso 1 1 calc R
H15C H 0.9207 1.3922 0.2183 0.037 Uiso 1 1 calc R
C16 C 0.99514(11) 0.73834(13) 0.10996(6) 0.0177(3) Uani 1 1 d .
C17 C 0.93707(12) 0.66595(14) 0.12555(7) 0.0213(4) Uani 1 1 d .
C18 C 0.89599(13) 0.58476(16) 0.09196(8) 0.0295(4) Uani 1 1 d .
H18 H 0.8571 0.5348 0.1021 0.035 Uiso 1 1 calc R
C19 C 0.91047(14) 0.57541(17) 0.04456(8) 0.0329(5) Uani 1 1 d .
H19 H 0.8801 0.5216 0.0219 0.039 Uiso 1 1 calc R
C20 C 0.96945(13) 0.64473(16) 0.03017(7) 0.0283(4) Uani 1 1 d .
H20 H 0.9801 0.6370 -0.0023 0.034 Uiso 1 1 calc R
C21 C 1.01367(12) 0.72597(14) 0.06256(7) 0.0222(4) Uani 1 1 d .
C22 C 0.91746(13) 0.67315(15) 0.17666(7) 0.0260(4) Uani 1 1 d .
H22A H 0.9348 0.6023 0.1947 0.031 Uiso 1 1 calc R
H22B H 0.9523 0.7338 0.1958 0.031 Uiso 1 1 calc R
C23 C 0.82445(14) 0.6948(2) 0.17534(9) 0.0396(5) Uani 1 1 d .
H23A H 0.8163 0.6985 0.2096 0.059 Uiso 1 1 calc R
H23B H 0.7895 0.6341 0.1573 0.059 Uiso 1 1 calc R
H23C H 0.8070 0.7657 0.1582 0.059 Uiso 1 1 calc R
C24 C 1.08093(15) 0.79603(16) 0.04655(8) 0.0323(5) Uani 1 1 d .
H24A H 1.1104 0.8423 0.0752 0.039 Uiso 1 1 calc R
H24B H 1.0524 0.8472 0.0195 0.039 Uiso 1 1 calc R
C25 C 1.14733(14) 0.72739(18) 0.02808(9) 0.0361(5) Uani 1 1 d .
H25A H 1.1888 0.7775 0.0182 0.054 Uiso 1 1 calc R
H25B H 1.1189 0.6824 -0.0008 0.054 Uiso 1 1 calc R
H25C H 1.1771 0.6780 0.0549 0.054 Uiso 1 1 calc R
C26 C 0.82252(13) 0.99215(18) 0.10556(8) 0.0303(4) Uani 1 1 d .
H26 H 0.7788 0.9674 0.1212 0.036 Uiso 1 1 calc R
C27 C 0.85962(12) 0.92880(15) 0.07328(7) 0.0247(4) Uani 1 1 d .
H27 H 0.8461 0.8537 0.0635 0.030 Uiso 1 1 calc R
C28 C 0.92110(13) 0.99700(17) 0.05772(7) 0.0272(4) Uani 1 1 d .
H28 H 0.9563 0.9758 0.0358 0.033 Uiso 1 1 calc R
C29 C 0.92029(14) 1.10188(16) 0.08086(8) 0.0328(5) Uani 1 1 d .
H29 H 0.9544 1.1644 0.0767 0.039 Uiso 1 1 calc R
C30 C 0.86058(14) 1.09827(17) 0.11096(8) 0.0340(5) Uani 1 1 d .
H30 H 0.8481 1.1571 0.1314 0.041 Uiso 1 1 calc R
C31 C 0.60085(13) 0.82331(14) 0.17854(7) 0.0251(4) Uani 1 1 d .
H31A H 0.6431 0.8364 0.1584 0.038 Uiso 1 1 calc R
H31B H 0.6266 0.8396 0.2138 0.038 Uiso 1 1 calc R
H31C H 0.5513 0.8721 0.1668 0.038 Uiso 1 1 calc R
C32 C 0.57228(11) 0.70240(13) 0.17332(7) 0.0186(3) Uani 1 1 d .
C33 C 0.61671(12) 0.62909(14) 0.20955(7) 0.0193(3) Uani 1 1 d .
H33 H 0.6478 0.6618 0.2398 0.023 Uiso 1 1 calc R
C34 C 0.62059(11) 0.51144(13) 0.20621(7) 0.0180(3) Uani 1 1 d .
C35 C 0.69605(12) 0.45674(15) 0.24086(7) 0.0227(4) Uani 1 1 d .
H35A H 0.6930 0.3757 0.2357 0.034 Uiso 1 1 calc R
H35B H 0.6949 0.4737 0.2756 0.034 Uiso 1 1 calc R
H35C H 0.7493 0.4852 0.2337 0.034 Uiso 1 1 calc R
C36 C 0.48129(13) 0.75107(14) 0.09425(7) 0.0222(4) Uani 1 1 d .
C37 C 0.52964(13) 0.76561(15) 0.05776(7) 0.0251(4) Uani 1 1 d .
C38 C 0.49799(15) 0.83781(16) 0.01773(7) 0.0313(5) Uani 1 1 d .
H38 H 0.5297 0.8487 -0.0072 0.038 Uiso 1 1 calc R
C39 C 0.42134(15) 0.89351(17) 0.01389(8) 0.0362(5) Uani 1 1 d .
H39 H 0.4002 0.9413 -0.0138 0.043 Uiso 1 1 calc R
C40 C 0.37549(15) 0.87954(16) 0.05032(8) 0.0339(5) Uani 1 1 d .
H40 H 0.3234 0.9192 0.0476 0.041 Uiso 1 1 calc R
C41 C 0.40414(13) 0.80811(15) 0.09122(7) 0.0266(4) Uani 1 1 d .
C42 C 0.61260(13) 0.70250(16) 0.06167(7) 0.0276(4) Uani 1 1 d .
H42A H 0.5989 0.6268 0.0477 0.033 Uiso 1 1 calc R
H42B H 0.6407 0.6939 0.0975 0.033 Uiso 1 1 calc R
C43 C 0.67590(14) 0.75642(19) 0.03516(8) 0.0363(5) Uani 1 1 d .
H43A H 0.7273 0.7099 0.0396 0.054 Uiso 1 1 calc R
H43B H 0.6916 0.8306 0.0494 0.054 Uiso 1 1 calc R
H43C H 0.6495 0.7635 -0.0006 0.054 Uiso 1 1 calc R
C44 C 0.35083(14) 0.79615(16) 0.12989(8) 0.0320(5) Uani 1 1 d .
H44A H 0.2897 0.8056 0.1131 0.038 Uiso 1 1 calc R
H44B H 0.3581 0.7196 0.1437 0.038 Uiso 1 1 calc R
C45 C 0.37293(18) 0.8775(3) 0.17212(11) 0.0609(8) Uani 1 1 d .
H45A H 0.3359 0.8648 0.1955 0.091 Uiso 1 1 calc R
H45B H 0.3645 0.9537 0.1589 0.091 Uiso 1 1 calc R
H45C H 0.4329 0.8675 0.1897 0.091 Uiso 1 1 calc R
C46 C 0.58061(12) 0.33598(13) 0.16636(7) 0.0192(3) Uani 1 1 d .
C47 C 0.53820(12) 0.25187(14) 0.18713(7) 0.0208(4) Uani 1 1 d .
C48 C 0.55173(14) 0.14121(14) 0.17418(8) 0.0279(4) Uani 1 1 d .
H48 H 0.5237 0.0826 0.1874 0.033 Uiso 1 1 calc R
C49 C 0.60493(14) 0.11526(15) 0.14263(8) 0.0309(5) Uani 1 1 d .
H49 H 0.6127 0.0396 0.1344 0.037 Uiso 1 1 calc R
C50 C 0.64688(13) 0.19906(14) 0.12306(7) 0.0248(4) Uani 1 1 d .
H50 H 0.6837 0.1804 0.1016 0.030 Uiso 1 1 calc R
C51 C 0.63571(12) 0.31045(14) 0.13448(7) 0.0200(4) Uani 1 1 d .
C52 C 0.47683(12) 0.27674(14) 0.22114(7) 0.0212(4) Uani 1 1 d .
H52 H 0.4541 0.3538 0.2128 0.025 Uiso 1 1 calc R
C53 C 0.39969(13) 0.19689(16) 0.20942(8) 0.0284(4) Uani 1 1 d .
H53A H 0.3610 0.2139 0.2314 0.043 Uiso 1 1 calc R
H53B H 0.4198 0.1197 0.2150 0.043 Uiso 1 1 calc R
H53C H 0.3691 0.2062 0.1744 0.043 Uiso 1 1 calc R
C54 C 0.67871(13) 0.40344(14) 0.11191(7) 0.0236(4) Uani 1 1 d .
H54A H 0.7253 0.4347 0.1384 0.028 Uiso 1 1 calc R
H54B H 0.6363 0.4636 0.1008 0.028 Uiso 1 1 calc R
C55 C 0.71605(13) 0.36974(15) 0.06781(7) 0.0239(4) Uani 1 1 d .
H55A H 0.7423 0.4350 0.0558 0.036 Uiso 1 1 calc R
H55B H 0.6703 0.3407 0.0408 0.036 Uiso 1 1 calc R
H55C H 0.7595 0.3118 0.0785 0.036 Uiso 1 1 calc R
C56 C 0.33060(15) 0.4449(2) 0.08860(8) 0.0416(6) Uani 1 1 d .
H56 H 0.2833 0.4380 0.1038 0.050 Uiso 1 1 calc R
C57 C 0.39459(17) 0.36504(18) 0.08991(8) 0.0429(6) Uani 1 1 d .
H57 H 0.3987 0.2951 0.1066 0.051 Uiso 1 1 calc R
C58 C 0.45168(15) 0.40624(16) 0.06232(7) 0.0325(5) Uani 1 1 d .
H58 H 0.5010 0.3690 0.0568 0.039 Uiso 1 1 calc R
C59 C 0.42297(13) 0.51192(16) 0.04442(7) 0.0249(4) Uani 1 1 d .
H59 H 0.4495 0.5588 0.0245 0.030 Uiso 1 1 calc R
C60 C 0.34814(13) 0.53728(18) 0.06093(7) 0.0298(4) Uani 1 1 d .
H60 H 0.3157 0.6042 0.0546 0.036 Uiso 1 1 calc R
N1 N 1.06955(9) 1.05588(11) 0.17690(5) 0.0156(3) Uani 1 1 d .
N2 N 1.03258(9) 0.82877(11) 0.14236(5) 0.0159(3) Uani 1 1 d .
N3 N 0.51127(10) 0.67143(11) 0.13403(5) 0.0191(3) Uani 1 1 d .
N4 N 0.56401(10) 0.45259(11) 0.17380(5) 0.0176(3) Uani 1 1 d .
Cr1 Cr 0.963703(17) 0.97043(2) 0.142870(10) 0.01517(7) Uani 1 1 d .
Cr2 Cr 0.456268(18) 0.51969(2) 0.130244(10) 0.01773(7) Uani 1 1 d .
O2 O 0.40413(8) 0.54648(10) 0.18336(5) 0.0231(3) Uani 1 1 d .
H2 H 0.4418 0.5604 0.2094 0.035 Uiso 1 1 calc R
O1 O 0.93808(10) 0.94373(11) 0.20462(5) 0.0327(3) Uani 1 1 d .
H1 H 0.8935 0.9047 0.2006 0.049 Uiso 1 1 calc R

loop_
_atom_site_aniso_label
_atom_site_aniso_U_11
_atom_site_aniso_U_22
_atom_site_aniso_U_33
_atom_site_aniso_U_23
_atom_site_aniso_U_13
_atom_site_aniso_U_12
C1 0.0189(9) 0.0228(9) 0.0266(9) -0.0048(7) 0.0040(7) -0.0032(7)
C2 0.0173(9) 0.0178(8) 0.0170(8) -0.0021(6) 0.0071(7) -0.0027(6)
C3 0.0151(8) 0.0190(8) 0.0182(8) 0.0003(6) 0.0028(7) 0.0021(6)
C4 0.0183(9) 0.0143(7) 0.0196(8) 0.0027(6) 0.0072(7) 0.0018(6)
C5 0.0257(10) 0.0157(8) 0.0301(10) 0.0003(7) 0.0034(8) 0.0054(7)
C6 0.0190(9) 0.0127(7) 0.0193(8) -0.0009(6) 0.0050(7) -0.0030(6)
C7 0.0214(9) 0.0174(8) 0.0208(8) -0.0028(6) 0.0066(7) -0.0050(7)
C8 0.0334(11) 0.0198(8) 0.0249(9) -0.0008(7) 0.0130(8) -0.0077(8)
C9 0.0484(13) 0.0137(8) 0.0325(10) 0.0011(7) 0.0185(10) -0.0064(8)
C10 0.0402(12) 0.0133(8) 0.0288(10) -0.0011(7) 0.0159(9) -0.0014(8)
C11 0.0258(10) 0.0131(7) 0.0196(8) -0.0003(6) 0.0073(7) -0.0029(7)
C12 0.0243(10) 0.0228(9) 0.0274(9) -0.0016(7) 0.0122(8) -0.0011(7)
C13 0.0399(12) 0.0310(10) 0.0292(10) -0.0007(8) 0.0192(9) 0.0020(9)
C14 0.0227(9) 0.0123(7) 0.0223(8) 0.0003(6) 0.0096(7) 0.0016(6)
C15 0.0292(11) 0.0194(8) 0.0262(9) 0.0031(7) 0.0096(8) 0.0063(7)
C16 0.0193(9) 0.0121(7) 0.0205(8) -0.0015(6) 0.0024(7) 0.0014(6)
C17 0.0211(9) 0.0151(8) 0.0271(9) -0.0003(7) 0.0042(7) -0.0006(7)
C18 0.0268(11) 0.0203(9) 0.0408(12) -0.0056(8) 0.0064(9) -0.0052(8)
C19 0.0334(12) 0.0244(10) 0.0379(11) -0.0136(9) 0.0019(9) -0.0015(9)
C20 0.0359(12) 0.0233(9) 0.0244(9) -0.0066(7) 0.0043(8) 0.0039(8)
C21 0.0274(10) 0.0164(8) 0.0231(9) -0.0023(7) 0.0062(8) 0.0027(7)
C22 0.0304(11) 0.0192(8) 0.0295(10) -0.0001(7) 0.0094(8) -0.0056(8)
C23 0.0348(13) 0.0477(13) 0.0404(12) -0.0079(10) 0.0167(10) -0.0131(11)
C24 0.0499(14) 0.0213(9) 0.0324(11) -0.0052(8) 0.0233(10) -0.0039(9)
C25 0.0344(12) 0.0348(11) 0.0419(12) -0.0019(9) 0.0143(10) 0.0021(9)
C26 0.0166(9) 0.0370(11) 0.0346(11) -0.0043(9) 0.0003(8) 0.0038(8)
C27 0.0230(10) 0.0197(8) 0.0267(9) -0.0011(7) -0.0040(8) 0.0000(7)
C28 0.0269(11) 0.0304(10) 0.0216(9) 0.0033(7) 0.0001(8) 0.0011(8)
C29 0.0347(12) 0.0209(9) 0.0339(11) 0.0089(8) -0.0109(9) -0.0030(8)
C30 0.0300(11) 0.0259(10) 0.0386(12) -0.0068(9) -0.0076(9) 0.0133(9)
C31 0.0270(10) 0.0128(8) 0.0349(10) -0.0001(7) 0.0054(8) -0.0033(7)
C32 0.0197(9) 0.0123(7) 0.0262(9) -0.0020(6) 0.0100(7) -0.0028(6)
C33 0.0221(9) 0.0148(7) 0.0220(8) -0.0009(6) 0.0068(7) -0.0037(7)
C34 0.0197(9) 0.0140(7) 0.0228(8) 0.0020(6) 0.0105(7) -0.0008(6)
C35 0.0211(9) 0.0190(8) 0.0288(9) 0.0011(7) 0.0073(8) 0.0016(7)
C36 0.0281(10) 0.0132(8) 0.0252(9) 0.0014(7) 0.0061(8) -0.0025(7)
C37 0.0316(11) 0.0174(8) 0.0266(9) 0.0014(7) 0.0076(8) -0.0051(8)
C38 0.0440(13) 0.0234(9) 0.0267(10) 0.0055(8) 0.0083(9) -0.0075(9)
C39 0.0460(14) 0.0208(9) 0.0385(12) 0.0102(8) 0.0031(10) -0.0016(9)
C40 0.0357(12) 0.0200(9) 0.0436(12) 0.0053(8) 0.0043(10) 0.0047(8)
C41 0.0301(11) 0.0159(8) 0.0336(10) 0.0001(7) 0.0067(9) -0.0011(7)
C42 0.0307(11) 0.0248(9) 0.0292(10) 0.0014(8) 0.0112(9) -0.0046(8)
C43 0.0327(12) 0.0420(12) 0.0349(12) 0.0001(9) 0.0094(10) -0.0160(10)
C44 0.0322(12) 0.0239(9) 0.0425(12) 0.0013(9) 0.0138(10) 0.0055(8)
C45 0.0535(17) 0.0707(19) 0.0690(19) -0.0342(16) 0.0356(15) -0.0166(15)
C46 0.0228(9) 0.0116(7) 0.0248(9) -0.0001(6) 0.0091(7) 0.0002(6)
C47 0.0261(10) 0.0129(7) 0.0268(9) 0.0000(6) 0.0129(8) -0.0008(7)
C48 0.0406(12) 0.0113(8) 0.0384(11) 0.0011(7) 0.0228(9) -0.0004(8)
C49 0.0470(13) 0.0129(8) 0.0408(11) 0.0012(8) 0.0266(10) 0.0042(8)
C50 0.0315(11) 0.0174(8) 0.0309(10) 0.0020(7) 0.0182(8) 0.0036(7)
C51 0.0230(9) 0.0147(8) 0.0249(9) 0.0017(6) 0.0108(7) 0.0003(7)
C52 0.0258(10) 0.0132(7) 0.0290(9) -0.0011(7) 0.0154(8) -0.0010(7)
C53 0.0310(11) 0.0238(9) 0.0349(11) -0.0052(8) 0.0167(9) -0.0074(8)
C54 0.0270(10) 0.0172(8) 0.0300(10) 0.0024(7) 0.0138(8) -0.0018(7)
C55 0.0262(10) 0.0236(9) 0.0242(9) 0.0029(7) 0.0104(8) -0.0014(7)
C56 0.0313(12) 0.0623(16) 0.0317(11) -0.0108(11) 0.0081(10) -0.0276(12)
C57 0.0669(17) 0.0220(10) 0.0316(11) -0.0016(8) -0.0056(11) -0.0216(11)
C58 0.0403(13) 0.0261(10) 0.0269(10) -0.0102(8) -0.0013(9) 0.0066(9)
C59 0.0273(10) 0.0256(9) 0.0208(9) -0.0018(7) 0.0036(8) -0.0015(8)
C60 0.0232(10) 0.0339(11) 0.0293(10) -0.0076(8) -0.0001(8) 0.0021(8)
N1 0.0168(7) 0.0120(6) 0.0189(7) -0.0012(5) 0.0056(6) -0.0020(5)
N2 0.0175(7) 0.0131(6) 0.0182(7) -0.0012(5) 0.0064(6) -0.0003(5)
N3 0.0226(8) 0.0125(6) 0.0232(7) 0.0014(5) 0.0077(6) -0.0009(6)
N4 0.0207(8) 0.0104(6) 0.0239(7) -0.0006(5) 0.0095(6) -0.0016(5)
Cr1 0.01488(14) 0.01238(12) 0.01831(13) -0.00176(10) 0.00390(10) -0.00041(10)
Cr2 0.01993(15) 0.01255(13) 0.02143(14) -0.00104(10) 0.00624(11) -0.00278(11)
O2 0.0226(7) 0.0222(6) 0.0263(7) -0.0005(5) 0.0095(5) -0.0019(5)
O1 0.0461(10) 0.0221(7) 0.0401(8) -0.0073(6) 0.0307(7) -0.0117(6)

loop_
_atom_type_symbol
_atom_type_description
_atom_type_scat_dispersion_real
_atom_type_scat_dispersion_imag
_atom_type_scat_source
C C 0.0033 0.0016 'International Tables Vol C Tables 4.2.6.8 and 6.1.1.4'
H H 0.0000 0.0000 'International Tables Vol C Tables 4.2.6.8 and 6.1.1.4'
N N 0.0061 0.0033 'International Tables Vol C Tables 4.2.6.8 and 6.1.1.4'
O O 0.0106 0.0060 'International Tables Vol C Tables 4.2.6.8 and 6.1.1.4'
Cr Cr 0.3209 0.6236 'International Tables Vol C Tables 4.2.6.8 and 6.1.1.4'

loop_
_geom_angle_atom_site_label_1
_geom_angle_atom_site_label_2
_geom_angle_atom_site_label_3
_geom_angle
_geom_angle_site_symmetry_1
_geom_angle_site_symmetry_3
C2 C1 H1C 109.5 . .
C2 C1 H1D 109.5 . .
H1C C1 H1D 109.5 . .
C2 C1 H1E 109.5 . .
H1C C1 H1E 109.5 . .
H1D C1 H1E 109.5 . .
N1 C2 C3 123.92(15) . .
N1 C2 C1 120.65(15) . .
C3 C2 C1 115.44(15) . .
C4 C3 C2 128.09(16) . .
C4 C3 H3 116.0 . .
C2 C3 H3 116.0 . .
N2 C4 C3 123.59(15) . .
N2 C4 C5 119.47(15) . .
C3 C4 C5 116.90(16) . .
C4 C5 H5A 109.5 . .
C4 C5 H5B 109.5 . .
H5A C5 H5B 109.5 . .
C4 C5 H5C 109.5 . .
H5A C5 H5C 109.5 . .
H5B C5 H5C 109.5 . .
C11 C6 C7 121.35(15) . .
C11 C6 N1 122.54(15) . .
C7 C6 N1 115.87(14) . .
C8 C7 C6 118.77(16) . .
C8 C7 C12 121.53(16) . .
C6 C7 C12 119.64(15) . .
C9 C8 C7 120.78(17) . .
C9 C8 H8 119.6 . .
C7 C8 H8 119.6 . .
C8 C9 C10 119.96(17) . .
C8 C9 H9 120.0 . .
C10 C9 H9 120.0 . .
C9 C10 C11 122.26(17) . .
C9 C10 H10 118.9 . .
C11 C10 H10 118.9 . .
C10 C11 C6 116.86(16) . .
C10 C11 C14 119.21(15) . .
C6 C11 C14 123.90(14) . .
C7 C12 C13 115.44(16) . .
C7 C12 H12A 108.4 . .
C13 C12 H12A 108.4 . .
C7 C12 H12B 108.4 . .
C13 C12 H12B 108.4 . .
H12A C12 H12B 107.5 . .
C12 C13 H13A 109.5 . .
C12 C13 H13B 109.5 . .
H13A C13 H13B 109.5 . .
C12 C13 H13C 109.5 . .
H13A C13 H13C 109.5 . .
H13B C13 H13C 109.5 . .
C11 C14 C15 110.46(14) . .
C11 C14 C14 112.93(18) . 2_755
C15 C14 C14 111.58(14) . 2_755
C11 C14 H14 107.2 . .
C15 C14 H14 107.2 . .
C14 C14 H14 107.2 2_755 .
C14 C15 H15A 109.5 . .
C14 C15 H15B 109.5 . .
H15A C15 H15B 109.5 . .
C14 C15 H15C 109.5 . .
H15A C15 H15C 109.5 . .
H15B C15 H15C 109.5 . .
C21 C16 C17 120.66(16) . .
C21 C16 N2 120.18(15) . .
C17 C16 N2 119.10(15) . .
C18 C17 C16 118.25(17) . .
C18 C17 C22 119.08(17) . .
C16 C17 C22 122.68(16) . .
C19 C18 C17 121.58(19) . .
C19 C18 H18 119.2 . .
C17 C18 H18 119.2 . .
C18 C19 C20 119.67(18) . .
C18 C19 H19 120.2 . .
C20 C19 H19 120.2 . .
C19 C20 C21 121.19(18) . .
C19 C20 H20 119.4 . .
C21 C20 H20 119.4 . .
C20 C21 C16 118.53(17) . .
C20 C21 C24 119.68(17) . .
C16 C21 C24 121.78(16) . .
C23 C22 C17 113.77(17) . .
C23 C22 H22A 108.8 . .
C17 C22 H22A 108.8 . .
C23 C22 H22B 108.8 . .
C17 C22 H22B 108.8 . .
H22A C22 H22B 107.7 . .
C22 C23 H23A 109.5 . .
C22 C23 H23B 109.5 . .
H23A C23 H23B 109.5 . .
C22 C23 H23C 109.5 . .
H23A C23 H23C 109.5 . .
H23B C23 H23C 109.5 . .
C21 C24 C25 113.45(17) . .
C21 C24 H24A 108.9 . .
C25 C24 H24A 108.9 . .
C21 C24 H24B 108.9 . .
C25 C24 H24B 108.9 . .
H24A C24 H24B 107.7 . .
C24 C25 H25A 109.5 . .
C24 C25 H25B 109.5 . .
H25A C25 H25B 109.5 . .
C24 C25 H25C 109.5 . .
H25A C25 H25C 109.5 . .
H25B C25 H25C 109.5 . .
C27 C26 C30 108.70(19) . .
C27 C26 Cr1 72.50(11) . .
C30 C26 Cr1 72.06(11) . .
C27 C26 H26 125.6 . .
C30 C26 H26 125.6 . .
Cr1 C26 H26 121.5 . .
C26 C27 C28 107.68(18) . .
C26 C27 Cr1 71.82(11) . .
C28 C27 Cr1 72.57(11) . .
C26 C27 H27 126.2 . .
C28 C27 H27 126.2 . .
Cr1 C27 H27 121.2 . .
C29 C28 C27 107.40(19) . .
C29 C28 Cr1 72.37(11) . .
C27 C28 Cr1 71.39(11) . .
C29 C28 H28 126.3 . .
C27 C28 H28 126.3 . .
Cr1 C28 H28 121.7 . .
C30 C29 C28 108.42(18) . .
C30 C29 Cr1 71.09(11) . .
C28 C29 Cr1 72.02(11) . .
C30 C29 H29 125.8 . .
C28 C29 H29 125.8 . .
Cr1 C29 H29 122.8 . .
C29 C30 C26 107.78(18) . .
C29 C30 Cr1 73.32(11) . .
C26 C30 Cr1 72.05(11) . .
C29 C30 H30 126.1 . .
C26 C30 H30 126.1 . .
Cr1 C30 H30 120.3 . .
C32 C31 H31A 109.5 . .
C32 C31 H31B 109.5 . .
H31A C31 H31B 109.5 . .
C32 C31 H31C 109.5 . .
H31A C31 H31C 109.5 . .
H31B C31 H31C 109.5 . .
N3 C32 C33 124.26(15) . .
N3 C32 C31 119.52(16) . .
C33 C32 C31 116.11(16) . .
C32 C33 C34 127.18(16) . .
C32 C33 H33 116.4 . .
C34 C33 H33 116.4 . .
N4 C34 C33 122.81(16) . .
N4 C34 C35 121.48(15) . .
C33 C34 C35 115.66(16) . .
C34 C35 H35A 109.5 . .
C34 C35 H35B 109.5 . .
H35A C35 H35B 109.5 . .
C34 C35 H35C 109.5 . .
H35A C35 H35C 109.5 . .
H35B C35 H35C 109.5 . .
C41 C36 C37 121.32(17) . .
C41 C36 N3 120.25(16) . .
C37 C36 N3 118.37(17) . .
C38 C37 C36 118.29(19) . .
C38 C37 C42 121.34(18) . .
C36 C37 C42 120.36(17) . .
C39 C38 C37 121.0(2) . .
C39 C38 H38 119.5 . .
C37 C38 H38 119.5 . .
C40 C39 C38 119.90(19) . .
C40 C39 H39 120.1 . .
C38 C39 H39 120.1 . .
C39 C40 C41 121.5(2) . .
C39 C40 H40 119.3 . .
C41 C40 H40 119.3 . .
C36 C41 C40 117.98(19) . .
C36 C41 C44 123.07(17) . .
C40 C41 C44 118.95(18) . .
C37 C42 C43 115.23(17) . .
C37 C42 H42A 108.5 . .
C43 C42 H42A 108.5 . .
C37 C42 H42B 108.5 . .
C43 C42 H42B 108.5 . .
H42A C42 H42B 107.5 . .
C42 C43 H43A 109.5 . .
C42 C43 H43B 109.5 . .
H43A C43 H43B 109.5 . .
C42 C43 H43C 109.5 . .
H43A C43 H43C 109.5 . .
H43B C43 H43C 109.5 . .
C45 C44 C41 114.19(19) . .
C45 C44 H44A 108.7 . .
C41 C44 H44A 108.7 . .
C45 C44 H44B 108.7 . .
C41 C44 H44B 108.7 . .
H44A C44 H44B 107.6 . .
C44 C45 H45A 109.5 . .
C44 C45 H45B 109.5 . .
H45A C45 H45B 109.5 . .
C44 C45 H45C 109.5 . .
H45A C45 H45C 109.5 . .
H45B C45 H45C 109.5 . .
C47 C46 C51 121.67(15) . .
C47 C46 N4 120.87(15) . .
C51 C46 N4 117.28(14) . .
C48 C47 C46 117.20(16) . .
C48 C47 C52 119.76(15) . .
C46 C47 C52 123.01(15) . .
C49 C48 C47 121.64(17) . .
C49 C48 H48 119.2 . .
C47 C48 H48 119.2 . .
C48 C49 C50 120.29(17) . .
C48 C49 H49 119.9 . .
C50 C49 H49 119.9 . .
C49 C50 C51 120.62(17) . .
C49 C50 H50 119.7 . .
C51 C50 H50 119.7 . .
C50 C51 C46 118.56(16) . .
C50 C51 C54 121.27(16) . .
C46 C51 C54 120.13(15) . .
C47 C52 C53 110.47(14) . .
C47 C52 C52 112.80(18) . 2_655
C53 C52 C52 112.30(15) . 2_655
C47 C52 H52 107.0 . .
C53 C52 H52 107.0 . .
C52 C52 H52 107.0 2_655 .
C52 C53 H53A 109.5 . .
C52 C53 H53B 109.5 . .
H53A C53 H53B 109.5 . .
C52 C53 H53C 109.5 . .
H53A C53 H53C 109.5 . .
H53B C53 H53C 109.5 . .
C51 C54 C55 115.38(15) . .
C51 C54 H54A 108.4 . .
C55 C54 H54A 108.4 . .
C51 C54 H54B 108.4 . .
C55 C54 H54B 108.4 . .
H54A C54 H54B 107.5 . .
C54 C55 H55A 109.5 . .
C54 C55 H55B 109.5 . .
H55A C55 H55B 109.5 . .
C54 C55 H55C 109.5 . .
H55A C55 H55C 109.5 . .
H55B C55 H55C 109.5 . .
C57 C56 C60 108.4(2) . .
C57 C56 Cr2 72.16(13) . .
C60 C56 Cr2 72.32(12) . .
C57 C56 H56 125.8 . .
C60 C56 H56 125.8 . .
Cr2 C56 H56 121.4 . .
C56 C57 C58 108.13(19) . .
C56 C57 Cr2 71.89(12) . .
C58 C57 Cr2 73.16(11) . .
C56 C57 H57 125.9 . .
C58 C57 H57 125.9 . .
Cr2 C57 H57 120.8 . .
C59 C58 C57 107.7(2) . .
C59 C58 Cr2 72.28(11) . .
C57 C58 Cr2 70.98(12) . .
C59 C58 H58 126.1 . .
C57 C58 H58 126.1 . .
Cr2 C58 H58 122.3 . .
C58 C59 C60 108.60(19) . .
C58 C59 Cr2 72.26(11) . .
C60 C59 Cr2 71.17(11) . .
C58 C59 H59 125.7 . .
C60 C59 H59 125.7 . .
Cr2 C59 H59 122.5 . .
C56 C60 C59 107.10(19) . .
C56 C60 Cr2 71.56(12) . .
C59 C60 Cr2 72.87(11) . .
C56 C60 H60 126.4 . .
C59 C60 H60 126.4 . .
Cr2 C60 H60 120.9 . .
C2 N1 C6 118.78(14) . .
C2 N1 Cr1 122.35(11) . .
C6 N1 Cr1 118.59(11) . .
C4 N2 C16 117.87(14) . .
C4 N2 Cr1 122.54(11) . .
C16 N2 Cr1 118.82(11) . .
C32 N3 C36 118.88(14) . .
C32 N3 Cr2 121.70(11) . .
C36 N3 Cr2 119.36(11) . .
C34 N4 C46 119.39(15) . .
C34 N4 Cr2 123.18(11) . .
C46 N4 Cr2 117.34(11) . .
O1 Cr1 N1 90.19(6) . .
O1 Cr1 N2 95.54(6) . .
N1 Cr1 N2 91.46(6) . .
O1 Cr1 C26 91.44(8) . .
N1 Cr1 C26 142.63(7) . .
N2 Cr1 C26 125.47(7) . .
O1 Cr1 C30 100.00(8) . .
N1 Cr1 C30 107.29(7) . .
N2 Cr1 C30 155.45(7) . .
C26 Cr1 C30 35.89(8) . .
O1 Cr1 C27 116.87(7) . .
N1 Cr1 C27 150.85(6) . .
N2 Cr1 C27 96.14(6) . .
C26 Cr1 C27 35.68(7) . .
C30 Cr1 C27 59.85(7) . .
O1 Cr1 C28 150.71(7) . .
N1 Cr1 C28 115.00(6) . .
N2 Cr1 C28 98.32(6) . .
C26 Cr1 C28 59.57(8) . .
C30 Cr1 C28 59.70(8) . .
C27 Cr1 C28 36.04(7) . .
O1 Cr1 C29 134.19(8) . .
N1 Cr1 C29 94.32(6) . .
N2 Cr1 C29 129.78(7) . .
C26 Cr1 C29 59.24(8) . .
C30 Cr1 C29 35.59(8) . .
C27 Cr1 C29 59.52(7) . .
C28 Cr1 C29 35.61(7) . .
O2 Cr2 N3 94.23(6) . .
O2 Cr2 N4 94.68(6) . .
N3 Cr2 N4 91.31(6) . .
O2 Cr2 C56 87.47(7) . .
N3 Cr2 C56 135.48(8) . .
N4 Cr2 C56 132.96(8) . .
O2 Cr2 C57 107.36(8) . .
N3 Cr2 C57 154.26(7) . .
N4 Cr2 C57 100.49(8) . .
C56 Cr2 C57 35.96(9) . .
O2 Cr2 C60 104.18(7) . .
N3 Cr2 C60 101.61(7) . .
N4 Cr2 C60 156.11(7) . .
C56 Cr2 C60 36.12(8) . .
C57 Cr2 C60 60.16(8) . .
O2 Cr2 C58 143.06(7) . .
N3 Cr2 C58 120.61(7) . .
N4 Cr2 C58 96.25(7) . .
C56 Cr2 C58 59.72(8) . .
C57 Cr2 C58 35.87(8) . .
C60 Cr2 C58 59.89(7) . .
O2 Cr2 C59 140.13(7) . .
N3 Cr2 C59 94.94(6) . .
N4 Cr2 C59 123.76(6) . .
C56 Cr2 C59 59.60(8) . .
C57 Cr2 C59 59.49(7) . .
C60 Cr2 C59 35.95(7) . .
C58 Cr2 C59 35.46(7) . .
Cr2 O2 H2 109.5 . .
Cr1 O1 H1 109.5 . .

loop_
_geom_bond_atom_site_label_1
_geom_bond_atom_site_label_2
_geom_bond_distance
_geom_bond_site_symmetry_2
C1 C2 1.508(2) .
C1 H1C 0.9800 .
C1 H1D 0.9800 .
C1 H1E 0.9800 .
C2 N1 1.328(2) .
C2 C3 1.403(2) .
C3 C4 1.400(2) .
C3 H3 0.9500 .
C4 N2 1.330(2) .
C4 C5 1.517(2) .
C5 H5A 0.9800 .
C5 H5B 0.9800 .
C5 H5C 0.9800 .
C6 C11 1.408(2) .
C6 C7 1.419(2) .
C6 N1 1.445(2) .
C7 C8 1.392(2) .
C7 C12 1.515(2) .
C8 C9 1.380(3) .
C8 H8 0.9500 .
C9 C10 1.381(3) .
C9 H9 0.9500 .
C10 C11 1.407(2) .
C10 H10 0.9500 .
C11 C14 1.533(2) .
C12 C13 1.520(2) .
C12 H12A 0.9900 .
C12 H12B 0.9900 .
C13 H13A 0.9800 .
C13 H13B 0.9800 .
C13 H13C 0.9800 .
C14 C15 1.535(2) .
C14 C14 1.587(4) 2_755
C14 H14 1.0000 .
C15 H15A 0.9800 .
C15 H15B 0.9800 .
C15 H15C 0.9800 .
C16 C21 1.407(2) .
C16 C17 1.409(2) .
C16 N2 1.443(2) .
C17 C18 1.397(3) .
C17 C22 1.508(3) .
C18 C19 1.377(3) .
C18 H18 0.9500 .
C19 C20 1.383(3) .
C19 H19 0.9500 .
C20 C21 1.397(3) .
C20 H20 0.9500 .
C21 C24 1.509(3) .
C22 C23 1.507(3) .
C22 H22A 0.9900 .
C22 H22B 0.9900 .
C23 H23A 0.9800 .
C23 H23B 0.9800 .
C23 H23C 0.9800 .
C24 C25 1.521(3) .
C24 H24A 0.9900 .
C24 H24B 0.9900 .
C25 H25A 0.9800 .
C25 H25B 0.9800 .
C25 H25C 0.9800 .
C26 C27 1.398(3) .
C26 C30 1.403(3) .
C26 Cr1 2.278(2) .
C26 H26 0.9500 .
C27 C28 1.420(3) .
C27 Cr1 2.2863(18) .
C27 H27 0.9500 .
C28 C29 1.409(3) .
C28 Cr1 2.3017(19) .
C28 H28 0.9500 .
C29 C30 1.401(3) .
C29 Cr1 2.3063(19) .
C29 H29 0.9500 .
C30 Cr1 2.2776(19) .
C30 H30 0.9500 .
C31 C32 1.516(2) .
C31 H31A 0.9800 .
C31 H31B 0.9800 .
C31 H31C 0.9800 .
C32 N3 1.333(2) .
C32 C33 1.394(2) .
C33 C34 1.415(2) .
C33 H33 0.9500 .
C34 N4 1.320(2) .
C34 C35 1.508(3) .
C35 H35A 0.9800 .
C35 H35B 0.9800 .
C35 H35C 0.9800 .
C36 C41 1.400(3) .
C36 C37 1.410(3) .
C36 N3 1.447(2) .
C37 C38 1.399(3) .
C37 C42 1.513(3) .
C38 C39 1.382(3) .
C38 H38 0.9500 .
C39 C40 1.380(3) .
C39 H39 0.9500 .
C40 C41 1.403(3) .
C40 H40 0.9500 .
C41 C44 1.514(3) .
C42 C43 1.522(3) .
C42 H42A 0.9900 .
C42 H42B 0.9900 .
C43 H43A 0.9800 .
C43 H43B 0.9800 .
C43 H43C 0.9800 .
C44 C45 1.494(3) .
C44 H44A 0.9900 .
C44 H44B 0.9900 .
C45 H45A 0.9800 .
C45 H45B 0.9800 .
C45 H45C 0.9800 .
C46 C47 1.407(2) .
C46 C51 1.412(2) .
C46 N4 1.445(2) .
C47 C48 1.402(2) .
C47 C52 1.533(2) .
C48 C49 1.383(3) .
C48 H48 0.9500 .
C49 C50 1.384(3) .
C49 H49 0.9500 .
C50 C51 1.392(2) .
C50 H50 0.9500 .
C51 C54 1.515(2) .
C52 C53 1.539(3) .
C52 C52 1.588(4) 2_655
C52 H52 1.0000 .
C53 H53A 0.9800 .
C53 H53B 0.9800 .
C53 H53C 0.9800 .
C54 C55 1.522(2) .
C54 H54A 0.9900 .
C54 H54B 0.9900 .
C55 H55A 0.9800 .
C55 H55B 0.9800 .
C55 H55C 0.9800 .
C56 C57 1.398(4) .
C56 C60 1.406(3) .
C56 Cr2 2.263(2) .
C56 H56 0.9500 .
C57 C58 1.405(3) .
C57 Cr2 2.266(2) .
C57 H57 0.9500 .
C58 C59 1.397(3) .
C58 Cr2 2.2944(19) .
C58 H58 0.9500 .
C59 C60 1.410(3) .
C59 Cr2 2.2946(19) .
C59 H59 0.9500 .
C60 Cr2 2.273(2) .
C60 H60 0.9500 .
N1 Cr1 2.0198(14) .
N2 Cr1 2.0270(14) .
N3 Cr2 2.0130(14) .
N4 Cr2 2.0295(15) .
Cr1 O1 1.8603(13) .
Cr2 O2 1.8665(13) .
O2 H2 0.8400 .
O1 H1 0.8400 .

loop_
_geom_torsion_atom_site_label_1
_geom_torsion_atom_site_label_2
_geom_torsion_atom_site_label_3
_geom_torsion_atom_site_label_4
_geom_torsion
_geom_torsion_site_symmetry_4
N1 C2 C3 C4 10.2(3) .
C1 C2 C3 C4 -169.43(17) .
C2 C3 C4 N2 -10.9(3) .
C2 C3 C4 C5 167.11(17) .
C11 C6 C7 C8 1.1(3) .
N1 C6 C7 C8 175.66(16) .
C11 C6 C7 C12 -176.14(17) .
N1 C6 C7 C12 -1.6(2) .
C6 C7 C8 C9 -0.5(3) .
C12 C7 C8 C9 176.73(19) .
C7 C8 C9 C10 -0.1(3) .
C8 C9 C10 C11 0.0(3) .
C9 C10 C11 C6 0.6(3) .
C9 C10 C11 C14 -177.59(18) .
C7 C6 C11 C10 -1.2(3) .
N1 C6 C11 C10 -175.34(17) .
C7 C6 C11 C14 176.94(16) .
N1 C6 C11 C14 2.8(3) .
C8 C7 C12 C13 -8.2(3) .
C6 C7 C12 C13 168.98(17) .
C10 C11 C14 C15 30.2(2) .
C6 C11 C14 C15 -147.90(18) .
C10 C11 C14 C14 -95.57(17) 2_755
C6 C11 C14 C14 86.36(17) 2_755
C21 C16 C17 C18 -2.5(3) .
N2 C16 C17 C18 174.68(16) .
C21 C16 C17 C22 177.76(17) .
N2 C16 C17 C22 -5.0(3) .
C16 C17 C18 C19 -0.7(3) .
C22 C17 C18 C19 179.03(19) .
C17 C18 C19 C20 2.6(3) .
C18 C19 C20 C21 -1.3(3) .
C19 C20 C21 C16 -1.9(3) .
C19 C20 C21 C24 176.80(19) .
C17 C16 C21 C20 3.8(3) .
N2 C16 C21 C20 -173.41(16) .
C17 C16 C21 C24 -174.86(17) .
N2 C16 C21 C24 8.0(3) .
C18 C17 C22 C23 -59.4(2) .
C16 C17 C22 C23 120.4(2) .
C20 C21 C24 C25 -51.8(3) .
C16 C21 C24 C25 126.8(2) .
C30 C26 C27 C28 -0.8(2) .
Cr1 C26 C27 C28 -64.18(13) .
C30 C26 C27 Cr1 63.40(14) .
C26 C27 C28 C29 -0.2(2) .
Cr1 C27 C28 C29 -63.86(13) .
C26 C27 C28 Cr1 63.69(13) .
C27 C28 C29 C30 1.1(2) .
Cr1 C28 C29 C30 -62.15(14) .
C27 C28 C29 Cr1 63.22(13) .
C28 C29 C30 C26 -1.5(2) .
Cr1 C29 C30 C26 -64.29(14) .
C28 C29 C30 Cr1 62.74(14) .
C27 C26 C30 C29 1.4(2) .
Cr1 C26 C30 C29 65.12(14) .
C27 C26 C30 Cr1 -63.68(14) .
N3 C32 C33 C34 15.4(3) .
C31 C32 C33 C34 -160.68(17) .
C32 C33 C34 N4 -19.2(3) .
C32 C33 C34 C35 158.42(17) .
C41 C36 C37 C38 -0.9(3) .
N3 C36 C37 C38 176.35(16) .
C41 C36 C37 C42 -179.64(17) .
N3 C36 C37 C42 -2.4(3) .
C36 C37 C38 C39 0.0(3) .
C42 C37 C38 C39 178.72(19) .
C37 C38 C39 C40 1.0(3) .
C38 C39 C40 C41 -1.1(3) .
C37 C36 C41 C40 0.8(3) .
N3 C36 C41 C40 -176.36(17) .
C37 C36 C41 C44 -179.18(18) .
N3 C36 C41 C44 3.7(3) .
C39 C40 C41 C36 0.2(3) .
C39 C40 C41 C44 -179.85(19) .
C38 C37 C42 C43 25.5(3) .
C36 C37 C42 C43 -155.76(18) .
C36 C41 C44 C45 89.9(3) .
C40 C41 C44 C45 -90.0(3) .
C51 C46 C47 C48 -1.1(3) .
N4 C46 C47 C48 174.03(18) .
C51 C46 C47 C52 -178.94(17) .
N4 C46 C47 C52 -3.8(3) .
C46 C47 C48 C49 0.5(3) .
C52 C47 C48 C49 178.41(19) .
C47 C48 C49 C50 0.3(3) .
C48 C49 C50 C51 -0.5(3) .
C49 C50 C51 C46 -0.1(3) .
C49 C50 C51 C54 -177.81(19) .
C47 C46 C51 C50 0.9(3) .
N4 C46 C51 C50 -174.37(17) .
C47 C46 C51 C54 178.64(18) .
N4 C46 C51 C54 3.4(3) .
C48 C47 C52 C53 -36.9(2) .
C46 C47 C52 C53 140.93(19) .
C48 C47 C52 C52 89.72(18) 2_655
C46 C47 C52 C52 -92.47(17) 2_655
C50 C51 C54 C55 13.8(3) .
C46 C51 C54 C55 -163.85(17) .
C60 C56 C57 C58 -1.0(2) .
Cr2 C56 C57 C58 -64.66(14) .
C60 C56 C57 Cr2 63.66(15) .
C56 C57 C58 C59 0.5(2) .
Cr2 C57 C58 C59 -63.37(14) .
C56 C57 C58 Cr2 63.84(15) .
C57 C58 C59 C60 0.2(2) .
Cr2 C58 C59 C60 -62.28(14) .
C57 C58 C59 Cr2 62.52(14) .
C57 C56 C60 C59 1.1(2) .
Cr2 C56 C60 C59 64.70(14) .
C57 C56 C60 Cr2 -63.56(15) .
C58 C59 C60 C56 -0.9(2) .
Cr2 C59 C60 C56 -63.83(14) .
C58 C59 C60 Cr2 62.97(14) .
C3 C2 N1 C6 -159.31(16) .
C1 C2 N1 C6 20.3(2) .
C3 C2 N1 Cr1 14.5(2) .
C1 C2 N1 Cr1 -165.88(12) .
C11 C6 N1 C2 -109.45(19) .
C7 C6 N1 C2 76.1(2) .
C11 C6 N1 Cr1 76.47(19) .
C7 C6 N1 Cr1 -98.00(16) .
C3 C4 N2 C16 176.97(15) .
C5 C4 N2 C16 -0.9(2) .
C3 C4 N2 Cr1 -13.2(2) .
C5 C4 N2 Cr1 168.85(12) .
C21 C16 N2 C4 -93.5(2) .
C17 C16 N2 C4 89.2(2) .
C21 C16 N2 Cr1 96.29(17) .
C17 C16 N2 Cr1 -80.94(17) .
C33 C32 N3 C36 -168.48(17) .
C31 C32 N3 C36 7.5(2) .
C33 C32 N3 Cr2 14.4(2) .
C31 C32 N3 Cr2 -169.60(13) .
C41 C36 N3 C32 -101.0(2) .
C37 C36 N3 C32 81.7(2) .
C41 C36 N3 Cr2 76.13(19) .
C37 C36 N3 Cr2 -101.10(17) .
C33 C34 N4 C46 168.83(16) .
C35 C34 N4 C46 -8.7(2) .
C33 C34 N4 Cr2 -7.6(2) .
C35 C34 N4 Cr2 174.89(12) .
C47 C46 N4 C34 103.9(2) .
C51 C46 N4 C34 -80.8(2) .
C47 C46 N4 Cr2 -79.49(19) .
C51 C46 N4 Cr2 95.82(17) .
C2 N1 Cr1 O1 68.51(13) .
C6 N1 Cr1 O1 -117.63(12) .
C2 N1 Cr1 N2 -27.04(13) .
C6 N1 Cr1 N2 146.82(12) .
C2 N1 Cr1 C26 161.14(13) .
C6 N1 Cr1 C26 -25.00(18) .
C2 N1 Cr1 C30 169.05(13) .
C6 N1 Cr1 C30 -17.09(14) .
C2 N1 Cr1 C27 -132.42(15) .
C6 N1 Cr1 C27 41.44(19) .
C2 N1 Cr1 C28 -126.92(13) .
C6 N1 Cr1 C28 46.94(14) .
C2 N1 Cr1 C29 -157.11(14) .
C6 N1 Cr1 C29 16.75(13) .
C4 N2 Cr1 O1 -63.86(14) .
C16 N2 Cr1 O1 105.85(12) .
C4 N2 Cr1 N1 26.48(13) .
C16 N2 Cr1 N1 -163.82(12) .
C4 N2 Cr1 C26 -159.61(13) .
C16 N2 Cr1 C26 10.10(15) .
C4 N2 Cr1 C30 166.92(17) .
C16 N2 Cr1 C30 -23.4(2) .
C4 N2 Cr1 C27 178.29(13) .
C16 N2 Cr1 C27 -12.01(13) .
C4 N2 Cr1 C28 142.01(13) .
C16 N2 Cr1 C28 -48.29(13) .
C4 N2 Cr1 C29 123.33(13) .
C16 N2 Cr1 C29 -66.97(15) .
C27 C26 Cr1 O1 -137.75(12) .
C30 C26 Cr1 O1 105.16(13) .
C27 C26 Cr1 N1 130.04(12) .
C30 C26 Cr1 N1 12.95(19) .
C27 C26 Cr1 N2 -39.90(15) .
C30 C26 Cr1 N2 -156.99(12) .
C27 C26 Cr1 C30 117.10(19) .
C30 C26 Cr1 C27 -117.10(19) .
C27 C26 Cr1 C28 37.84(11) .
C30 C26 Cr1 C28 -79.26(14) .
C27 C26 Cr1 C29 79.45(13) .
C30 C26 Cr1 C29 -37.64(13) .
C29 C30 Cr1 O1 165.94(12) .
C26 C30 Cr1 O1 -78.46(13) .
C29 C30 Cr1 N1 72.59(12) .
C26 C30 Cr1 N1 -171.81(12) .
C29 C30 Cr1 N2 -65.6(2) .
C26 C30 Cr1 N2 50.0(2) .
C29 C30 Cr1 C26 -115.60(18) .
C29 C30 Cr1 C27 -78.69(13) .
C26 C30 Cr1 C27 36.91(12) .
C29 C30 Cr1 C28 -36.73(11) .
C26 C30 Cr1 C28 78.87(13) .
C26 C30 Cr1 C29 115.60(18) .
C26 C27 Cr1 O1 48.90(14) .
C28 C27 Cr1 O1 164.88(11) .
C26 C27 Cr1 N1 -107.49(16) .
C28 C27 Cr1 N1 8.49(19) .
C26 C27 Cr1 N2 148.31(12) .
C28 C27 Cr1 N2 -95.71(12) .
C28 C27 Cr1 C26 115.98(17) .
C26 C27 Cr1 C30 -37.13(13) .
C28 C27 Cr1 C30 78.86(13) .
C26 C27 Cr1 C28 -115.98(17) .
C26 C27 Cr1 C29 -78.59(14) .
C28 C27 Cr1 C29 37.40(12) .
C29 C28 Cr1 O1 87.59(18) .
C27 C28 Cr1 O1 -28.4(2) .
C29 C28 Cr1 N1 -59.46(14) .
C27 C28 Cr1 N1 -175.45(10) .
C29 C28 Cr1 N2 -155.00(13) .
C27 C28 Cr1 N2 89.01(12) .
C29 C28 Cr1 C26 78.54(14) .
C27 C28 Cr1 C26 -37.45(11) .
C29 C28 Cr1 C30 36.70(13) .
C27 C28 Cr1 C30 -79.29(13) .
C29 C28 Cr1 C27 115.99(18) .
C27 C28 Cr1 C29 -115.99(18) .
C30 C29 Cr1 O1 -19.49(16) .
C28 C29 Cr1 O1 -137.03(13) .
C30 C29 Cr1 N1 -113.98(12) .
C28 C29 Cr1 N1 128.48(13) .
C30 C29 Cr1 N2 150.50(11) .
C28 C29 Cr1 N2 32.97(16) .
C30 C29 Cr1 C26 37.97(12) .
C28 C29 Cr1 C26 -79.56(13) .
C28 C29 Cr1 C30 -117.53(18) .
C30 C29 Cr1 C27 79.68(13) .
C28 C29 Cr1 C27 -37.86(12) .
C30 C29 Cr1 C28 117.53(18) .
C32 N3 Cr2 O2 66.31(14) .
C36 N3 Cr2 O2 -110.79(13) .
C32 N3 Cr2 N4 -28.49(14) .
C36 N3 Cr2 N4 154.41(13) .
C32 N3 Cr2 C56 157.00(14) .
C36 N3 Cr2 C56 -20.11(18) .
C32 N3 Cr2 C57 -146.3(2) .
C36 N3 Cr2 C57 36.6(3) .
C32 N3 Cr2 C60 171.73(14) .
C36 N3 Cr2 C60 -5.37(14) .
C32 N3 Cr2 C58 -126.53(14) .
C36 N3 Cr2 C58 56.37(15) .
C32 N3 Cr2 C59 -152.53(14) .
C36 N3 Cr2 C59 30.37(14) .
C34 N4 Cr2 O2 -68.87(14) .
C46 N4 Cr2 O2 114.62(12) .
C34 N4 Cr2 N3 25.48(14) .
C46 N4 Cr2 N3 -151.02(12) .
C34 N4 Cr2 C56 -159.77(13) .
C46 N4 Cr2 C56 23.73(16) .
C34 N4 Cr2 C57 -177.51(14) .
C46 N4 Cr2 C57 5.99(14) .
C34 N4 Cr2 C60 148.77(17) .
C46 N4 Cr2 C60 -27.7(2) .
C34 N4 Cr2 C58 146.47(14) .
C46 N4 Cr2 C58 -30.03(13) .
C34 N4 Cr2 C59 122.31(14) .
C46 N4 Cr2 C59 -54.19(14) .
C57 C56 Cr2 O2 -124.72(14) .
C60 C56 Cr2 O2 118.46(13) .
C57 C56 Cr2 N3 141.82(13) .
C60 C56 Cr2 N3 25.00(18) .
C57 C56 Cr2 N4 -30.68(17) .
C60 C56 Cr2 N4 -147.50(12) .
C60 C56 Cr2 C57 -116.82(19) .
C57 C56 Cr2 C60 116.82(19) .
C57 C56 Cr2 C58 37.51(13) .
C60 C56 Cr2 C58 -79.31(13) .
C57 C56 Cr2 C59 78.83(14) .
C60 C56 Cr2 C59 -37.99(12) .
C56 C57 Cr2 O2 59.35(14) .
C58 C57 Cr2 O2 175.52(12) .
C56 C57 Cr2 N3 -86.4(2) .
C58 C57 Cr2 N3 29.8(3) .
C56 C57 Cr2 N4 157.68(13) .
C58 C57 Cr2 N4 -86.15(13) .
C58 C57 Cr2 C56 116.17(19) .
C56 C57 Cr2 C60 -37.34(13) .
C58 C57 Cr2 C60 78.83(13) .
C56 C57 Cr2 C58 -116.17(19) .
C56 C57 Cr2 C59 -79.17(14) .
C58 C57 Cr2 C59 37.00(12) .
C56 C60 Cr2 O2 -64.95(14) .
C59 C60 Cr2 O2 179.77(11) .
C56 C60 Cr2 N3 -162.39(13) .
C59 C60 Cr2 N3 82.33(12) .
C56 C60 Cr2 N4 76.2(2) .
C59 C60 Cr2 N4 -39.1(2) .
C59 C60 Cr2 C56 -115.28(18) .
C56 C60 Cr2 C57 37.17(14) .
C59 C60 Cr2 C57 -78.12(13) .
C56 C60 Cr2 C58 78.81(15) .
C59 C60 Cr2 C58 -36.47(12) .
C56 C60 Cr2 C59 115.28(18) .
C59 C58 Cr2 O2 109.52(14) .
C57 C58 Cr2 O2 -7.12(19) .
C59 C58 Cr2 N3 -48.84(15) .
C57 C58 Cr2 N3 -165.47(13) .
C59 C58 Cr2 N4 -144.09(12) .
C57 C58 Cr2 N4 99.28(14) .
C59 C58 Cr2 C56 79.03(14) .
C57 C58 Cr2 C56 -37.61(14) .
C59 C58 Cr2 C57 116.64(19) .
C59 C58 Cr2 C60 36.99(12) .
C57 C58 Cr2 C60 -79.65(15) .
C57 C58 Cr2 C59 -116.64(19) .
C58 C59 Cr2 O2 -117.92(14) .
C60 C59 Cr2 O2 -0.35(16) .
C58 C59 Cr2 N3 139.43(13) .
C60 C59 Cr2 N3 -102.99(12) .
C58 C59 Cr2 N4 44.53(15) .
C60 C59 Cr2 N4 162.11(11) .
C58 C59 Cr2 C56 -79.40(15) .
C60 C59 Cr2 C56 38.17(13) .
C58 C59 Cr2 C57 -37.44(14) .
C60 C59 Cr2 C57 80.14(14) .
C58 C59 Cr2 C60 -117.57(18) .
C60 C59 Cr2 C58 117.57(18) .
